data_7121654
loop_
_publ_author_name
'Reinholdt, Anders'
'Hill, Anthony F.'
'Bendix, Jesper'

_publ_section_title
;
 Synthons for carbide complex chemistry.
;
_journal_issue 45
_journal_name_full 'Chemical communications (Cambridge, England)'
_journal_page_first 5708
_journal_page_last 5711
_journal_paper_doi 10.1039/c8cc03596b
_journal_volume 54
_journal_year 2018
_chemical_formula_moiety 'C55 H79 Cl2 N3 P2 Pt Ru, 1.33(Cl), 4(C0.33 H0.33 Cl)'
_chemical_formula_sum 'C56.33 H80.33 Cl7.33 N3 P2 Pt Ru'
_chemical_formula_weight 1417.63
_space_group_crystal_system trigonal
_space_group_IT_number 147
_space_group_name_Hall '-P 3'
_space_group_name_H-M_alt 'P -3'
_symmetry_space_group_name_Hall '-P 3'
_symmetry_space_group_name_H-M 'P -3'
_atom_sites_solution_hydrogens geom
_audit_creation_date 2018-01-06
_audit_creation_method
;
Olex2 1.2
(compiled 2015.09.30 svn.r3233 for OlexSys, GUI svn.r5103)
;
_audit_update_record
;
2018-02-15 deposited with the CCDC.
2018-05-11 downloaded from the CCDC.
;
_cell_angle_alpha 90
_cell_angle_beta 90
_cell_angle_gamma 120
_cell_formula_units_Z 6
_cell_length_a 28.4392(9)
_cell_length_b 28.4392(9)
_cell_length_c 13.8884(5)
_cell_measurement_reflns_used 9103
_cell_measurement_temperature 120(2)
_cell_measurement_theta_max 29.110
_cell_measurement_theta_min 2.481
_cell_volume 9727.9(6)
_computing_molecular_graphics 'Olex2 (Dolomanov et al., 2009)'
_computing_publication_material 'Olex2 (Dolomanov et al., 2009)'
_computing_structure_refinement 'ShelXL (Sheldrick, 2015)'
_computing_structure_solution 'olex2.solve (Bourhis et al., 2015)'
_diffrn_ambient_temperature 120(2)
_diffrn_measured_fraction_theta_full 0.998
_diffrn_measured_fraction_theta_max 0.998
_diffrn_measurement_device_type 'Bruker APEX-II CCD'
_diffrn_measurement_method '\f and \w scans'
_diffrn_radiation_type MoK\a
_diffrn_radiation_wavelength 0.71073
_diffrn_reflns_av_R_equivalents 0.0482
_diffrn_reflns_av_unetI/netI 0.0187
_diffrn_reflns_Laue_measured_fraction_full 0.998
_diffrn_reflns_Laue_measured_fraction_max 0.998
_diffrn_reflns_limit_h_max 36
_diffrn_reflns_limit_h_min -36
_diffrn_reflns_limit_k_max 36
_diffrn_reflns_limit_k_min -36
_diffrn_reflns_limit_l_max 18
_diffrn_reflns_limit_l_min -18
_diffrn_reflns_number 192645
_diffrn_reflns_point_group_measured_fraction_full 0.998
_diffrn_reflns_point_group_measured_fraction_max 0.998
_diffrn_reflns_theta_full 26.000
_diffrn_reflns_theta_max 27.482
_diffrn_reflns_theta_min 2.210
_diffrn_standards_number 0
_exptl_absorpt_coefficient_mu 2.775
_exptl_absorpt_correction_T_max 0.7458
_exptl_absorpt_correction_T_min 0.6695
_exptl_absorpt_correction_type multi-scan
_exptl_absorpt_process_details
;
SADABS-2016/2 (Bruker,2016/2) was used for absorption correction.
wR2(int) was 0.0927 before and 0.0598 after correction.
The Ratio of minimum to maximum transmission is 0.8977.
The \l/2 correction factor is Not present.
;
_exptl_crystal_colour 'clear orange'
_exptl_crystal_colour_lustre clear
_exptl_crystal_colour_primary orange
_exptl_crystal_density_diffrn 1.452
_exptl_crystal_description prism
_exptl_crystal_F_000 4296
_exptl_crystal_size_max 0.182
_exptl_crystal_size_mid 0.174
_exptl_crystal_size_min 0.151
_refine_diff_density_max 1.636
_refine_diff_density_min -1.590
_refine_diff_density_rms 0.102
_refine_ls_extinction_method none
_refine_ls_goodness_of_fit_ref 1.067
_refine_ls_hydrogen_treatment constr
_refine_ls_matrix_type full
_refine_ls_number_parameters 656
_refine_ls_number_reflns 14846
_refine_ls_number_restraints 0
_refine_ls_restrained_S_all 1.067
_refine_ls_R_factor_all 0.0444
_refine_ls_R_factor_gt 0.0337
_refine_ls_shift/su_max 0.004
_refine_ls_shift/su_mean 0.000
_refine_ls_structure_factor_coef Fsqd
_refine_ls_weighting_details 'w=1/[\s^2^(Fo^2^)+(0.0368P)^2^+26.3582P] where P=(Fo^2^+2Fc^2^)/3'
_refine_ls_weighting_scheme calc
_refine_ls_wR_factor_gt 0.0813
_refine_ls_wR_factor_ref 0.0874
_reflns_Friedel_coverage 0.000
_reflns_number_gt 12658
_reflns_number_total 14846
_reflns_threshold_expression 'I > 2\s(I)'
_cod_data_source_file c8cc03596b2.cif
_cod_data_source_block mo_d8v3053_0m-1
_cod_depositor_comments 'Adding full bibliography for 7121645--7121655.cif.'
_cod_original_cell_volume 9727.9(7)
_cod_database_code 7121654
_shelxl_version_number 2013-3
_shelx_space_group_comment
;
The symmetry employed for this shelxl refinement is uniquely defined
by the following loop, which should always be used as a source of
symmetry information in preference to the above space-group names.
They are only intended as comments.
;
_shelx_estimated_absorpt_t_max 0.679
_shelx_estimated_absorpt_t_min 0.632
_olex2_refinement_description
;
1. Fixed Uiso
 At 1.2 times of:
  All C(H) groups, All C(H,H) groups, All N(H) groups
2. Others
 Sof(H57A)=Sof(Cl8A)=Sof(Cl7A)=1-FVAR(1)
 Sof(Cl7)=Sof(Cl8)=Sof(H57)=FVAR(1)
3.a Ternary CH refined with riding coordinates:
 N1(H1), C41(H41), C16(H16), C7(H7), C17(H17), C6(H6), C8(H8), C40(H40),
 C32(H32), C18(H18), C42(H42), C31(H31), C30(H30), C56(H56), C57(H57), C57(H57A)
3.b Secondary CH2 refined with riding coordinates:
 C13(H13A,H13B), C43(H43A,H43B), C22(H22A,H22B), C11(H11A,H11B), C5(H5A,H5B),
 C15(H15A,H15B), C19(H19A,H19B), C3(H3A,H3B), C4(H4A,H4B), C24(H24A,H24B),
 C23(H23A,H23B), C20(H20A,H20B), C21(H21A,H21B), C45(H45A,H45B), C9(H9A,H9B),
 C10(H10A,H10B), C33(H33A,H33B), C37(H37A,H37B), C25(H25A,H25B), C14(H14A,H14B),
  C38(H38A,H38B), C39(H39A,H39B), C35(H35A,H35B), C27(H27A,H27B), C29(H29A,
 H29B), C28(H28A,H28B), C34(H34A,H34B), C44(H44A,H44B)
3.c Aromatic/amide H refined with riding coordinates:
 C55(H55), C51(H51), C50(H50), C49(H49), C54(H54), C52(H52), C46(H46),
 C47(H47), C53(H53), C48(H48)
;
_olex2_submission_special_instructions 'No special instructions were received'

loop_
_space_group_symop_operation_xyz
'x, y, z'
'-y, x-y, z'
'-x+y, -x, z'
'-x, -y, -z'
'y, -x+y, -z'
'x-y, x, -z'

loop_
_atom_site_label
_atom_site_type_symbol
_atom_site_fract_x
_atom_site_fract_y
_atom_site_fract_z
_atom_site_U_iso_or_equiv
_atom_site_adp_type
_atom_site_occupancy
_atom_site_site_symmetry_order
_atom_site_calc_flag
_atom_site_refinement_flags_posn
_atom_site_refinement_flags_adp
_atom_site_refinement_flags_occupancy
_atom_site_disorder_assembly
_atom_site_disorder_group
Pt1 Pt 0.88238(2) 0.62798(2) 0.72550(2) 0.02490(4) Uani 1 1 d . . . . .
Ru1 Ru 0.75226(2) 0.61570(2) 0.77604(2) 0.02131(6) Uani 1 1 d . . . . .
Cl4 Cl 0.6667 0.3333 0.52537(12) 0.0337(3) Uani 1 3 d S T P . .
Cl1 Cl 0.69146(4) 0.52416(3) 0.73521(6) 0.02847(17) Uani 1 1 d . . . . .
Cl2 Cl 0.96834(4) 0.63915(4) 0.70941(7) 0.0352(2) Uani 1 1 d . . . . .
P1 P 0.75233(3) 0.59808(3) 0.94871(6) 0.02172(16) Uani 1 1 d . . . . .
P2 P 0.73570(4) 0.65415(4) 0.62906(7) 0.0311(2) Uani 1 1 d . . . . .
Cl3 Cl 0.71003(5) 0.73928(5) 0.89941(9) 0.0484(3) Uani 1 1 d . . . . .
N3 N 0.84708(12) 0.54746(12) 0.6862(2) 0.0257(6) Uani 1 1 d . . . . .
N2 N 0.92399(13) 0.71015(13) 0.7586(2) 0.0375(8) Uani 1 1 d . . . . .
N1 N 0.78074(11) 0.69480(11) 0.8267(2) 0.0226(6) Uani 1 1 d . . . . .
H1 H 0.7477 0.6954 0.8496 0.027 Uiso 1 1 calc R . . . .
C2 C 0.79158(13) 0.56585(14) 0.9940(2) 0.0244(7) Uani 1 1 d . . . . .
C13 C 0.68131(14) 0.57859(16) 1.1109(2) 0.0281(7) Uani 1 1 d . . . . .
H13A H 0.7016 0.5653 1.1494 0.034 Uiso 1 1 calc R . . . .
H13B H 0.6990 0.6184 1.1194 0.034 Uiso 1 1 calc R . . . .
C43 C 0.56060(18) 0.63135(17) 0.6517(3) 0.0365(9) Uani 1 1 d . . . . .
H43A H 0.5208 0.6158 0.6473 0.044 Uiso 1 1 calc R . . . .
H43B H 0.5760 0.6659 0.6881 0.044 Uiso 1 1 calc R . . . .
C22 C 0.78526(14) 0.66855(14) 0.9932(2) 0.0261(7) Uani 1 1 d . . . . .
H22A H 0.7573 0.6762 1.0190 0.031 Uiso 1 1 calc R . . . .
H22B H 0.8105 0.6731 1.0462 0.031 Uiso 1 1 calc R . . . .
C11 C 0.79839(17) 0.47395(17) 1.0769(3) 0.0362(9) Uani 1 1 d . . . . .
H11A H 0.7592 0.4481 1.0862 0.043 Uiso 1 1 calc R . . . .
H11B H 0.8189 0.4563 1.0992 0.043 Uiso 1 1 calc R . . . .
C5 C 0.77680(14) 0.51432(14) 0.9349(2) 0.0250(7) Uani 1 1 d . . . . .
H5A H 0.7376 0.4879 0.9421 0.030 Uiso 1 1 calc R . . . .
H5B H 0.7843 0.5238 0.8659 0.030 Uiso 1 1 calc R . . . .
C41 C 0.57331(17) 0.54894(15) 0.5467(3) 0.0345(8) Uani 1 1 d . . . . .
H41 H 0.5571 0.5141 0.5097 0.041 Uiso 1 1 calc R . . . .
C15 C 0.65335(14) 0.50302(14) 0.9892(3) 0.0270(7) Uani 1 1 d . . . . .
H15A H 0.6536 0.4944 0.9202 0.032 Uiso 1 1 calc R . . . .
H15B H 0.6727 0.4879 1.0255 0.032 Uiso 1 1 calc R . . . .
C16 C 0.59479(15) 0.47735(15) 1.0250(3) 0.0324(8) Uani 1 1 d . . . . .
H16 H 0.5764 0.4371 1.0160 0.039 Uiso 1 1 calc R . . . .
C19 C 0.59410(16) 0.48984(17) 1.1316(3) 0.0376(9) Uani 1 1 d . . . . .
H19A H 0.6132 0.4749 1.1691 0.045 Uiso 1 1 calc R . . . .
H19B H 0.5561 0.4726 1.1547 0.045 Uiso 1 1 calc R . . . .
C3 C 0.85250(14) 0.60629(15) 0.9809(3) 0.0284(7) Uani 1 1 d . . . . .
H3A H 0.8602 0.6168 0.9123 0.034 Uiso 1 1 calc R . . . .
H3B H 0.8628 0.6395 1.0190 0.034 Uiso 1 1 calc R . . . .
C4 C 0.78127(15) 0.55106(17) 1.1022(3) 0.0310(8) Uani 1 1 d . . . . .
H4A H 0.7913 0.5842 1.1404 0.037 Uiso 1 1 calc R . . . .
H4B H 0.7422 0.5251 1.1129 0.037 Uiso 1 1 calc R . . . .
C1 C 0.81334(15) 0.62280(14) 0.7494(2) 0.0261(7) Uani 1 1 d . . . . .
C24 C 0.80456(16) 0.73732(14) 0.7512(3) 0.0294(7) Uani 1 1 d . . . . .
H24A H 0.8373 0.7386 0.7238 0.035 Uiso 1 1 calc R . . . .
H24B H 0.8153 0.7733 0.7795 0.035 Uiso 1 1 calc R . . . .
C23 C 0.81648(14) 0.70860(14) 0.9131(2) 0.0248(7) Uani 1 1 d . . . . .
H23A H 0.8280 0.7460 0.9346 0.030 Uiso 1 1 calc R . . . .
H23B H 0.8494 0.7067 0.8969 0.030 Uiso 1 1 calc R . . . .
C20 C 0.56437(14) 0.49971(15) 0.9676(3) 0.0325(8) Uani 1 1 d . . . . .
H20A H 0.5646 0.4916 0.8984 0.039 Uiso 1 1 calc R . . . .
H20B H 0.5261 0.4822 0.9894 0.039 Uiso 1 1 calc R . . . .
C7 C 0.81519(16) 0.52547(18) 1.1353(3) 0.0351(9) Uani 1 1 d . . . . .
H7 H 0.8081 0.5159 1.2051 0.042 Uiso 1 1 calc R . . . .
C17 C 0.59197(14) 0.56106(15) 0.9828(3) 0.0284(7) Uani 1 1 d . . . . .
H17 H 0.5722 0.5758 0.9451 0.034 Uiso 1 1 calc R . . . .
C6 C 0.88620(15) 0.58084(17) 1.0139(3) 0.0317(8) Uani 1 1 d . . . . .
H6 H 0.9256 0.6075 1.0042 0.038 Uiso 1 1 calc R . . . .
C8 C 0.81013(15) 0.48876(16) 0.9699(3) 0.0303(8) Uani 1 1 d . . . . .
H8 H 0.8000 0.4552 0.9317 0.036 Uiso 1 1 calc R . . . .
C21 C 0.59178(15) 0.57438(16) 1.0895(3) 0.0298(7) Uani 1 1 d . . . . .
H21A H 0.5540 0.5581 1.1130 0.036 Uiso 1 1 calc R . . . .
H21B H 0.6098 0.6142 1.0984 0.036 Uiso 1 1 calc R . . . .
C45 C 0.56021(16) 0.58831(16) 0.4954(3) 0.0333(8) Uani 1 1 d . . . . .
H45A H 0.5204 0.5725 0.4913 0.040 Uiso 1 1 calc R . . . .
H45B H 0.5750 0.5949 0.4291 0.040 Uiso 1 1 calc R . . . .
C12 C 0.68260(13) 0.56510(13) 1.0030(2) 0.0231(6) Uani 1 1 d . . . . .
C9 C 0.87071(15) 0.52963(16) 0.9559(3) 0.0307(8) Uani 1 1 d . . . . .
H9A H 0.8926 0.5134 0.9775 0.037 Uiso 1 1 calc R . . . .
H9B H 0.8783 0.5389 0.8868 0.037 Uiso 1 1 calc R . . . .
C10 C 0.87543(16) 0.56607(19) 1.1208(3) 0.0385(9) Uani 1 1 d . . . . .
H10A H 0.8974 0.5500 1.1427 0.046 Uiso 1 1 calc R . . . .
H10B H 0.8859 0.5992 1.1593 0.046 Uiso 1 1 calc R . . . .
C40 C 0.57343(18) 0.59140(16) 0.7039(3) 0.0369(9) Uani 1 1 d . . . . .
H40 H 0.5578 0.5845 0.7703 0.044 Uiso 1 1 calc R . . . .
C32 C 0.7913(3) 0.6963(3) 0.3429(3) 0.0696(18) Uani 1 1 d . . . . .
H32 H 0.7809 0.7142 0.2919 0.084 Uiso 1 1 calc R . . . .
C33 C 0.7788(3) 0.6410(3) 0.3085(4) 0.084(2) Uani 1 1 d . . . . .
H33A H 0.7989 0.6447 0.2482 0.101 Uiso 1 1 calc R . . . .
H33B H 0.7395 0.6186 0.2947 0.101 Uiso 1 1 calc R . . . .
C36 C 0.66074(16) 0.62706(16) 0.6090(3) 0.0314(8) Uani 1 1 d . . . . .
C18 C 0.62211(15) 0.55147(16) 1.1462(3) 0.0307(8) Uani 1 1 d . . . . .
H18 H 0.6217 0.5595 1.2162 0.037 Uiso 1 1 calc R . . . .
C37 C 0.63481(18) 0.57331(16) 0.5514(3) 0.0354(9) Uani 1 1 d . . . . .
H37A H 0.6500 0.5803 0.4854 0.043 Uiso 1 1 calc R . . . .
H37B H 0.6435 0.5473 0.5829 0.043 Uiso 1 1 calc R . . . .
C55 C 0.87277(16) 0.51868(16) 0.6998(3) 0.0316(8) Uani 1 1 d . . . . .
H55 H 0.9080 0.5363 0.7277 0.038 Uiso 1 1 calc R . . . .
C42 C 0.58521(16) 0.64192(15) 0.5509(3) 0.0313(8) Uani 1 1 d . . . . .
H42 H 0.5768 0.6677 0.5165 0.038 Uiso 1 1 calc R . . . .
C25 C 0.76255(17) 0.72414(16) 0.6720(3) 0.0331(8) Uani 1 1 d . . . . .
H25A H 0.7795 0.7497 0.6177 0.040 Uiso 1 1 calc R . . . .
H25B H 0.7324 0.7285 0.6973 0.040 Uiso 1 1 calc R . . . .
C51 C 0.79753(17) 0.52123(17) 0.6447(3) 0.0380(9) Uani 1 1 d . . . . .
H51 H 0.7790 0.5408 0.6337 0.046 Uiso 1 1 calc R . . . .
C50 C 0.9409(2) 0.7467(2) 0.6975(4) 0.0559(13) Uani 1 1 d . . . . .
H50 H 0.9291 0.7367 0.6329 0.067 Uiso 1 1 calc R . . . .
C14 C 0.65092(14) 0.58721(14) 0.9465(2) 0.0262(7) Uani 1 1 d . . . . .
H14A H 0.6690 0.6271 0.9544 0.031 Uiso 1 1 calc R . . . .
H14B H 0.6510 0.5793 0.8771 0.031 Uiso 1 1 calc R . . . .
C38 C 0.64722(16) 0.66708(15) 0.5579(3) 0.0312(8) Uani 1 1 d . . . . .
H38A H 0.6629 0.7015 0.5945 0.037 Uiso 1 1 calc R . . . .
H38B H 0.6633 0.6752 0.4926 0.037 Uiso 1 1 calc R . . . .
C39 C 0.63494(18) 0.61527(16) 0.7099(3) 0.0358(9) Uani 1 1 d . . . . .
H39A H 0.6429 0.5894 0.7436 0.043 Uiso 1 1 calc R . . . .
H39B H 0.6511 0.6493 0.7477 0.043 Uiso 1 1 calc R . . . .
C26 C 0.77302(19) 0.66047(19) 0.5141(3) 0.0407(10) Uani 1 1 d . . . . .
C49 C 0.9760(3) 0.8016(2) 0.7173(5) 0.080(2) Uani 1 1 d . . . . .
H49 H 0.9852 0.8283 0.6687 0.096 Uiso 1 1 calc R . . . .
C31 C 0.8670(2) 0.7012(3) 0.4411(3) 0.0663(16) Uani 1 1 d . . . . .
H31 H 0.9066 0.7237 0.4557 0.080 Uiso 1 1 calc R . . . .
C54 C 0.84958(18) 0.46487(17) 0.6748(3) 0.0405(9) Uani 1 1 d . . . . .
H54 H 0.8685 0.4458 0.6866 0.049 Uiso 1 1 calc R . . . .
C35 C 0.8510(3) 0.7307(3) 0.3643(4) 0.0735(18) Uani 1 1 d . . . . .
H35A H 0.8590 0.7666 0.3889 0.088 Uiso 1 1 calc R . . . .
H35B H 0.8724 0.7364 0.3047 0.088 Uiso 1 1 calc R . . . .
C27 C 0.8338(2) 0.6952(2) 0.5329(3) 0.0506(12) Uani 1 1 d . . . . .
H27A H 0.8444 0.6782 0.5843 0.061 Uiso 1 1 calc R . . . .
H27B H 0.8421 0.7316 0.5554 0.061 Uiso 1 1 calc R . . . .
C52 C 0.77264(18) 0.46754(19) 0.6176(4) 0.0471(11) Uani 1 1 d . . . . .
H52 H 0.7376 0.4506 0.5890 0.056 Uiso 1 1 calc R . . . .
C46 C 0.94682(17) 0.72253(18) 0.8522(3) 0.0415(10) Uani 1 1 d . . . . .
H46 H 0.9381 0.6944 0.8976 0.050 Uiso 1 1 calc R . . . .
C47 C 0.9821(2) 0.7763(2) 0.8766(4) 0.0573(13) Uani 1 1 d . . . . .
H47 H 0.9957 0.7853 0.9404 0.069 Uiso 1 1 calc R . . . .
C29 C 0.7618(2) 0.6050(2) 0.4767(4) 0.0593(14) Uani 1 1 d . . . . .
H29A H 0.7225 0.5816 0.4633 0.071 Uiso 1 1 calc R . . . .
H29B H 0.7722 0.5868 0.5262 0.071 Uiso 1 1 calc R . . . .
C28 C 0.7570(2) 0.6881(2) 0.4345(3) 0.0534(13) Uani 1 1 d . . . . .
H28A H 0.7180 0.6652 0.4191 0.064 Uiso 1 1 calc R . . . .
H28B H 0.7633 0.7237 0.4577 0.064 Uiso 1 1 calc R . . . .
C30 C 0.7947(3) 0.6129(3) 0.3839(4) 0.0754(19) Uani 1 1 d . . . . .
H30 H 0.7863 0.5765 0.3590 0.090 Uiso 1 1 calc R . . . .
C53 C 0.79894(18) 0.43859(18) 0.6325(3) 0.0427(10) Uani 1 1 d . . . . .
H53 H 0.7826 0.4015 0.6141 0.051 Uiso 1 1 calc R . . . .
C34 C 0.8545(3) 0.6460(3) 0.4056(5) 0.0757(19) Uani 1 1 d . . . . .
H34A H 0.8758 0.6498 0.3467 0.091 Uiso 1 1 calc R . . . .
H34B H 0.8645 0.6276 0.4553 0.091 Uiso 1 1 calc R . . . .
C48 C 0.9972(3) 0.8163(2) 0.8088(5) 0.080(2) Uani 1 1 d . . . . .
H48 H 1.0216 0.8532 0.8245 0.096 Uiso 1 1 calc R . . . .
Cl5 Cl 0.66916(6) 0.39331(5) 0.81341(12) 0.0666(4) Uani 1 1 d . . . . .
C56 C 0.6667 0.3333 0.7743(6) 0.0382(15) Uani 1 3 d S T P . .
H56 H 0.6667 0.3333 0.7023 0.046 Uiso 1 3 calc RS T P . .
Cl7 Cl 0.6594(3) 0.4025(3) 0.2408(5) 0.111(2) Uani 0.437(10) 1 d . . . A 1
Cl6 Cl 0.57567(10) 0.37545(13) 0.3439(2) 0.1372(10) Uani 1 1 d . . . . .
Cl8 Cl 0.6743(5) 0.4717(3) 0.4040(11) 0.215(9) Uani 0.437(10) 1 d . . . A 1
C57 C 0.6427(3) 0.4121(3) 0.3682(5) 0.0755(18) Uani 1 1 d . . . . .
H57 H 0.6521 0.3899 0.4115 0.091 Uiso 0.437(10) 1 calc R . . A 1
H57A H 0.6541 0.3907 0.4092 0.091 Uiso 0.563(10) 1 calc R . . A 2
C44 C 0.54872(19) 0.53764(17) 0.6478(3) 0.0400(9) Uani 1 1 d . . . . .
H44A H 0.5566 0.5117 0.6815 0.048 Uiso 1 1 calc R . . . .
H44B H 0.5088 0.5214 0.6436 0.048 Uiso 1 1 calc R . . . .
Cl8A Cl 0.6338(4) 0.46188(19) 0.4440(4) 0.159(4) Uani 0.563(10) 1 d . . . A 2
Cl7A Cl 0.6888(3) 0.4458(5) 0.2845(6) 0.169(6) Uani 0.563(10) 1 d . . . A 2

loop_
_atom_site_aniso_label
_atom_site_aniso_U_11
_atom_site_aniso_U_22
_atom_site_aniso_U_33
_atom_site_aniso_U_23
_atom_site_aniso_U_13
_atom_site_aniso_U_12
Pt1 0.02430(7) 0.02970(8) 0.02113(7) -0.00059(5) 0.00077(5) 0.01382(6)
Ru1 0.02253(13) 0.02140(13) 0.02263(13) -0.00739(9) -0.00767(10) 0.01297(10)
Cl4 0.0312(5) 0.0312(5) 0.0389(8) 0.000 0.000 0.0156(2)
Cl1 0.0323(4) 0.0224(4) 0.0337(4) -0.0092(3) -0.0136(3) 0.0159(3)
Cl2 0.0236(4) 0.0458(5) 0.0324(4) 0.0023(4) 0.0065(3) 0.0145(4)
P1 0.0208(4) 0.0228(4) 0.0218(4) -0.0037(3) -0.0034(3) 0.0111(3)
P2 0.0433(5) 0.0342(5) 0.0267(4) -0.0106(4) -0.0152(4) 0.0276(5)
Cl3 0.0476(6) 0.0495(6) 0.0550(6) -0.0079(5) 0.0091(5) 0.0296(5)
N3 0.0248(14) 0.0338(16) 0.0234(14) -0.0033(12) 0.0002(11) 0.0183(13)
N2 0.0252(15) 0.0233(15) 0.0376(17) -0.0148(13) 0.0134(13) -0.0077(12)
N1 0.0250(14) 0.0200(13) 0.0228(14) -0.0048(10) -0.0039(11) 0.0114(11)
C2 0.0202(15) 0.0292(17) 0.0252(16) -0.0028(13) -0.0059(12) 0.0133(14)
C13 0.0282(17) 0.038(2) 0.0239(16) -0.0021(14) -0.0015(13) 0.0211(16)
C43 0.045(2) 0.039(2) 0.036(2) -0.0019(16) -0.0057(17) 0.0292(19)
C22 0.0298(17) 0.0242(16) 0.0218(16) -0.0075(13) -0.0054(13) 0.0115(14)
C11 0.038(2) 0.044(2) 0.039(2) 0.0108(17) 0.0083(16) 0.0301(19)
C5 0.0237(16) 0.0273(17) 0.0275(17) -0.0024(13) -0.0028(13) 0.0153(14)
C41 0.048(2) 0.0263(18) 0.0332(19) -0.0068(15) -0.0144(17) 0.0215(17)
C15 0.0231(16) 0.0240(17) 0.0366(19) 0.0010(14) -0.0007(14) 0.0137(14)
C16 0.0226(17) 0.0258(18) 0.048(2) 0.0053(16) 0.0035(15) 0.0118(15)
C19 0.032(2) 0.044(2) 0.044(2) 0.0176(18) 0.0099(17) 0.0245(18)
C3 0.0214(16) 0.0371(19) 0.0244(17) -0.0052(14) -0.0057(13) 0.0130(15)
C4 0.0315(19) 0.047(2) 0.0243(17) 0.0013(15) -0.0011(14) 0.0272(18)
C1 0.0333(18) 0.0250(16) 0.0229(16) -0.0067(13) -0.0050(13) 0.0169(15)
C24 0.0353(19) 0.0242(17) 0.0274(17) -0.0007(13) -0.0009(14) 0.0140(15)
C23 0.0234(16) 0.0222(16) 0.0251(16) -0.0074(13) -0.0049(13) 0.0088(13)
C20 0.0214(17) 0.0323(19) 0.045(2) -0.0051(16) -0.0066(15) 0.0148(15)
C7 0.036(2) 0.058(3) 0.0251(17) 0.0083(17) 0.0018(15) 0.034(2)
C17 0.0256(17) 0.0336(19) 0.0331(19) 0.0009(14) -0.0039(14) 0.0201(15)
C6 0.0227(17) 0.046(2) 0.0288(18) -0.0003(16) -0.0022(14) 0.0193(16)
C8 0.0299(18) 0.0355(19) 0.0327(19) 0.0013(15) 0.0004(14) 0.0217(16)
C21 0.0295(18) 0.037(2) 0.0330(19) 0.0009(15) 0.0000(14) 0.0237(16)
C45 0.037(2) 0.0336(19) 0.0298(18) -0.0014(15) -0.0121(15) 0.0181(17)
C12 0.0218(15) 0.0236(16) 0.0256(16) -0.0007(12) -0.0012(12) 0.0127(13)
C9 0.0285(18) 0.046(2) 0.0251(17) 0.0030(15) 0.0029(14) 0.0246(17)
C10 0.035(2) 0.062(3) 0.0287(19) -0.0037(18) -0.0090(16) 0.032(2)
C40 0.056(3) 0.035(2) 0.0255(18) -0.0001(15) -0.0053(17) 0.0272(19)
C32 0.097(5) 0.128(6) 0.027(2) -0.005(3) -0.005(2) 0.088(5)
C33 0.100(5) 0.148(7) 0.044(3) -0.037(4) -0.029(3) 0.093(5)
C36 0.044(2) 0.0342(19) 0.0297(18) -0.0109(15) -0.0157(16) 0.0298(18)
C18 0.0307(18) 0.044(2) 0.0269(17) 0.0057(15) 0.0035(14) 0.0264(17)
C37 0.055(2) 0.035(2) 0.0304(19) -0.0136(15) -0.0164(17) 0.0334(19)
C55 0.0307(19) 0.039(2) 0.0337(19) 0.0013(15) 0.0036(15) 0.0237(17)
C42 0.040(2) 0.0317(19) 0.0315(18) 0.0013(15) -0.0064(15) 0.0248(17)
C25 0.044(2) 0.0331(19) 0.0296(18) -0.0049(15) -0.0085(16) 0.0246(18)
C51 0.035(2) 0.044(2) 0.044(2) -0.0163(18) -0.0107(17) 0.0264(19)
C50 0.062(3) 0.051(3) 0.046(3) -0.008(2) -0.016(2) 0.023(3)
C14 0.0306(18) 0.0287(17) 0.0242(16) 0.0000(13) -0.0019(13) 0.0185(15)
C38 0.039(2) 0.0332(19) 0.0311(18) -0.0048(15) -0.0115(15) 0.0257(17)
C39 0.058(3) 0.037(2) 0.0271(18) -0.0103(15) -0.0159(17) 0.035(2)
C26 0.054(3) 0.060(3) 0.0291(19) -0.0114(18) -0.0133(18) 0.044(2)
C49 0.090(5) 0.044(3) 0.064(4) 0.011(3) -0.009(3) 0.001(3)
C31 0.061(3) 0.117(5) 0.032(2) 0.003(3) -0.002(2) 0.053(4)
C54 0.040(2) 0.037(2) 0.054(3) -0.0008(18) 0.0086(19) 0.0254(19)
C35 0.091(5) 0.123(6) 0.030(2) 0.016(3) 0.016(3) 0.071(4)
C27 0.054(3) 0.078(3) 0.026(2) 0.005(2) -0.0036(18) 0.037(3)
C52 0.030(2) 0.051(3) 0.062(3) -0.025(2) -0.0099(19) 0.022(2)
C46 0.033(2) 0.044(2) 0.036(2) -0.0034(17) -0.0010(16) 0.0098(18)
C47 0.047(3) 0.053(3) 0.049(3) -0.012(2) -0.007(2) 0.008(2)
C29 0.061(3) 0.073(4) 0.068(3) -0.029(3) -0.017(3) 0.051(3)
C28 0.078(4) 0.090(4) 0.024(2) -0.002(2) -0.006(2) 0.066(3)
C30 0.084(4) 0.108(5) 0.070(4) -0.035(4) -0.013(3) 0.075(4)
C53 0.040(2) 0.035(2) 0.054(3) -0.0082(18) 0.0076(19) 0.0190(19)
C34 0.077(4) 0.128(6) 0.060(3) -0.012(4) -0.009(3) 0.080(4)
C48 0.086(5) 0.041(3) 0.074(4) -0.008(3) -0.008(3) 0.003(3)
Cl5 0.0636(8) 0.0451(7) 0.0970(11) -0.0271(7) -0.0226(7) 0.0315(6)
C56 0.035(2) 0.035(2) 0.044(4) 0.000 0.000 0.0175(11)
Cl7 0.092(4) 0.117(5) 0.137(5) 0.027(4) -0.016(4) 0.061(4)
Cl6 0.0878(15) 0.167(3) 0.150(2) 0.0114(19) -0.0410(15) 0.0586(16)
Cl8 0.238(12) 0.078(4) 0.357(18) -0.117(7) -0.220(13) 0.101(6)
C57 0.077(4) 0.069(4) 0.094(5) 0.013(3) -0.022(3) 0.047(3)
C44 0.056(3) 0.032(2) 0.036(2) -0.0003(16) -0.0092(18) 0.024(2)
Cl8A 0.289(9) 0.066(2) 0.128(4) 0.015(2) 0.096(5) 0.092(4)
Cl7A 0.125(5) 0.281(12) 0.168(7) 0.155(8) 0.104(5) 0.152(7)

loop_
_atom_type_symbol
_atom_type_description
_atom_type_scat_dispersion_real
_atom_type_scat_dispersion_imag
_atom_type_scat_source
C C 0.0033 0.0016 'International Tables Vol C Tables 4.2.6.8 and 6.1.1.4'
H H 0.0000 0.0000 'International Tables Vol C Tables 4.2.6.8 and 6.1.1.4'
Cl Cl 0.1484 0.1585 'International Tables Vol C Tables 4.2.6.8 and 6.1.1.4'
N N 0.0061 0.0033 'International Tables Vol C Tables 4.2.6.8 and 6.1.1.4'
P P 0.1023 0.0942 'International Tables Vol C Tables 4.2.6.8 and 6.1.1.4'
Pt Pt -1.7033 8.3905 'International Tables Vol C Tables 4.2.6.8 and 6.1.1.4'
Ru Ru -1.2594 0.8363 'International Tables Vol C Tables 4.2.6.8 and 6.1.1.4'

loop_
_geom_angle_atom_site_label_1
_geom_angle_atom_site_label_2
_geom_angle_atom_site_label_3
_geom_angle
_geom_angle_site_symmetry_1
_geom_angle_site_symmetry_3
N3 Pt1 Cl2 91.21(8) . .
N3 Pt1 N2 174.95(12) . .
N2 Pt1 Cl2 84.17(10) . .
C1 Pt1 Cl2 174.69(10) . .
C1 Pt1 N3 92.81(13) . .
C1 Pt1 N2 91.93(14) . .
Cl1 Ru1 P1 94.85(3) . .
Cl1 Ru1 P2 95.33(3) . .
P1 Ru1 P2 156.84(3) . .
N1 Ru1 Cl1 160.10(8) . .
N1 Ru1 P1 81.45(8) . .
N1 Ru1 P2 81.91(8) . .
C1 Ru1 Cl1 102.81(12) . .
C1 Ru1 P1 97.63(12) . .
C1 Ru1 P2 100.31(12) . .
C1 Ru1 N1 97.07(14) . .
C2 P1 Ru1 119.37(11) . .
C2 P1 C12 111.11(15) . .
C22 P1 Ru1 99.06(11) . .
C22 P1 C2 108.46(16) . .
C22 P1 C12 104.13(16) . .
C12 P1 Ru1 112.75(11) . .
C36 P2 Ru1 111.55(13) . .
C25 P2 Ru1 98.23(12) . .
C25 P2 C36 105.21(17) . .
C25 P2 C26 105.3(2) . .
C26 P2 Ru1 121.48(13) . .
C26 P2 C36 112.47(18) . .
C55 N3 Pt1 121.5(3) . .
C51 N3 Pt1 121.4(3) . .
C51 N3 C55 117.1(3) . .
C50 N2 Pt1 123.8(3) . .
C50 N2 C46 118.9(4) . .
C46 N2 Pt1 114.6(3) . .
Ru1 N1 H1 105.2 . .
C24 N1 Ru1 114.3(2) . .
C24 N1 H1 105.2 . .
C24 N1 C23 112.4(3) . .
C23 N1 Ru1 113.5(2) . .
C23 N1 H1 105.2 . .
C5 C2 P1 109.9(2) . .
C5 C2 C4 109.5(3) . .
C3 C2 P1 108.6(2) . .
C3 C2 C5 108.5(3) . .
C3 C2 C4 107.9(3) . .
C4 C2 P1 112.4(2) . .
H13A C13 H13B 108.2 . .
C12 C13 H13A 109.7 . .
C12 C13 H13B 109.7 . .
C18 C13 H13A 109.7 . .
C18 C13 H13B 109.7 . .
C18 C13 C12 109.8(3) . .
H43A C43 H43B 108.3 . .
C40 C43 H43A 109.9 . .
C40 C43 H43B 109.9 . .
C42 C43 H43A 109.9 . .
C42 C43 H43B 109.9 . .
C42 C43 C40 108.8(3) . .
P1 C22 H22A 109.4 . .
P1 C22 H22B 109.4 . .
H22A C22 H22B 108.0 . .
C23 C22 P1 111.0(2) . .
C23 C22 H22A 109.4 . .
C23 C22 H22B 109.4 . .
H11A C11 H11B 108.3 . .
C7 C11 H11A 109.8 . .
C7 C11 H11B 109.8 . .
C7 C11 C8 109.3(3) . .
C8 C11 H11A 109.8 . .
C8 C11 H11B 109.8 . .
C2 C5 H5A 109.7 . .
C2 C5 H5B 109.7 . .
H5A C5 H5B 108.2 . .
C8 C5 C2 110.0(3) . .
C8 C5 H5A 109.7 . .
C8 C5 H5B 109.7 . .
C45 C41 H41 109.1 . .
C45 C41 C37 109.4(3) . .
C45 C41 C44 109.3(3) . .
C37 C41 H41 109.1 . .
C37 C41 C44 110.8(3) . .
C44 C41 H41 109.1 . .
H15A C15 H15B 108.2 . .
C16 C15 H15A 109.7 . .
C16 C15 H15B 109.7 . .
C16 C15 C12 110.0(3) . .
C12 C15 H15A 109.7 . .
C12 C15 H15B 109.7 . .
C15 C16 H16 109.2 . .
C15 C16 C20 109.9(3) . .
C19 C16 C15 110.0(3) . .
C19 C16 H16 109.2 . .
C19 C16 C20 109.5(3) . .
C20 C16 H16 109.2 . .
C16 C19 H19A 109.8 . .
C16 C19 H19B 109.8 . .
C16 C19 C18 109.6(3) . .
H19A C19 H19B 108.2 . .
C18 C19 H19A 109.8 . .
C18 C19 H19B 109.8 . .
C2 C3 H3A 109.6 . .
C2 C3 H3B 109.6 . .
H3A C3 H3B 108.1 . .
C6 C3 C2 110.4(3) . .
C6 C3 H3A 109.6 . .
C6 C3 H3B 109.6 . .
C2 C4 H4A 109.7 . .
C2 C4 H4B 109.7 . .
H4A C4 H4B 108.2 . .
C7 C4 C2 109.9(3) . .
C7 C4 H4A 109.7 . .
C7 C4 H4B 109.7 . .
Ru1 C1 Pt1 176.5(2) . .
N1 C24 H24A 109.9 . .
N1 C24 H24B 109.9 . .
N1 C24 C25 109.1(3) . .
H24A C24 H24B 108.3 . .
C25 C24 H24A 109.9 . .
C25 C24 H24B 109.9 . .
N1 C23 C22 109.0(3) . .
N1 C23 H23A 109.9 . .
N1 C23 H23B 109.9 . .
C22 C23 H23A 109.9 . .
C22 C23 H23B 109.9 . .
H23A C23 H23B 108.3 . .
C16 C20 H20A 109.8 . .
C16 C20 H20B 109.8 . .
H20A C20 H20B 108.3 . .
C17 C20 C16 109.2(3) . .
C17 C20 H20A 109.8 . .
C17 C20 H20B 109.8 . .
C11 C7 C4 109.0(3) . .
C11 C7 H7 109.3 . .
C4 C7 H7 109.3 . .
C10 C7 C11 110.5(3) . .
C10 C7 C4 109.5(3) . .
C10 C7 H7 109.3 . .
C20 C17 H17 109.3 . .
C20 C17 C21 110.7(3) . .
C20 C17 C14 108.7(3) . .
C21 C17 H17 109.3 . .
C21 C17 C14 109.6(3) . .
C14 C17 H17 109.3 . .
C3 C6 H6 109.4 . .
C3 C6 C10 109.4(3) . .
C9 C6 C3 110.1(3) . .
C9 C6 H6 109.4 . .
C9 C6 C10 109.1(3) . .
C10 C6 H6 109.4 . .
C11 C8 H8 109.5 . .
C5 C8 C11 109.6(3) . .
C5 C8 H8 109.5 . .
C5 C8 C9 109.1(3) . .
C9 C8 C11 109.8(3) . .
C9 C8 H8 109.5 . .
C17 C21 H21A 110.0 . .
C17 C21 H21B 110.0 . .
C17 C21 C18 108.7(3) . .
H21A C21 H21B 108.3 . .
C18 C21 H21A 110.0 . .
C18 C21 H21B 110.0 . .
C41 C45 H45A 109.8 . .
C41 C45 H45B 109.8 . .
C41 C45 C42 109.5(3) . .
H45A C45 H45B 108.2 . .
C42 C45 H45A 109.8 . .
C42 C45 H45B 109.8 . .
C13 C12 P1 114.5(2) . .
C15 C12 P1 110.7(2) . .
C15 C12 C13 109.7(3) . .
C15 C12 C14 108.2(3) . .
C14 C12 P1 106.1(2) . .
C14 C12 C13 107.4(3) . .
C6 C9 C8 109.6(3) . .
C6 C9 H9A 109.7 . .
C6 C9 H9B 109.7 . .
C8 C9 H9A 109.7 . .
C8 C9 H9B 109.7 . .
H9A C9 H9B 108.2 . .
C7 C10 C6 109.3(3) . .
C7 C10 H10A 109.8 . .
C7 C10 H10B 109.8 . .
C6 C10 H10A 109.8 . .
C6 C10 H10B 109.8 . .
H10A C10 H10B 108.3 . .
C43 C40 H40 109.5 . .
C39 C40 C43 109.8(3) . .
C39 C40 H40 109.5 . .
C39 C40 C44 108.8(3) . .
C44 C40 C43 109.7(3) . .
C44 C40 H40 109.5 . .
C33 C32 H32 109.4 . .
C33 C32 C35 110.0(5) . .
C33 C32 C28 107.6(6) . .
C35 C32 H32 109.4 . .
C35 C32 C28 110.9(4) . .
C28 C32 H32 109.4 . .
C32 C33 H33A 109.5 . .
C32 C33 H33B 109.5 . .
C32 C33 C30 110.7(5) . .
H33A C33 H33B 108.1 . .
C30 C33 H33A 109.5 . .
C30 C33 H33B 109.5 . .
C37 C36 P2 111.2(3) . .
C38 C36 P2 114.4(3) . .
C38 C36 C37 108.6(3) . .
C39 C36 P2 105.8(2) . .
C39 C36 C37 108.4(3) . .
C39 C36 C38 108.1(3) . .
C13 C18 H18 109.3 . .
C19 C18 C13 110.1(3) . .
C19 C18 H18 109.3 . .
C21 C18 C13 109.3(3) . .
C21 C18 C19 109.7(3) . .
C21 C18 H18 109.3 . .
C41 C37 C36 110.1(3) . .
C41 C37 H37A 109.6 . .
C41 C37 H37B 109.6 . .
C36 C37 H37A 109.6 . .
C36 C37 H37B 109.6 . .
H37A C37 H37B 108.2 . .
N3 C55 H55 118.9 . .
N3 C55 C54 122.2(4) . .
C54 C55 H55 118.9 . .
C43 C42 C45 109.1(3) . .
C43 C42 H42 109.2 . .
C43 C42 C38 109.9(3) . .
C45 C42 H42 109.2 . .
C45 C42 C38 110.4(3) . .
C38 C42 H42 109.2 . .
P2 C25 H25A 109.6 . .
P2 C25 H25B 109.6 . .
C24 C25 P2 110.5(2) . .
C24 C25 H25A 109.6 . .
C24 C25 H25B 109.6 . .
H25A C25 H25B 108.1 . .
N3 C51 H51 118.5 . .
N3 C51 C52 123.0(4) . .
C52 C51 H51 118.5 . .
N2 C50 H50 117.9 . .
N2 C50 C49 124.3(5) . .
C49 C50 H50 117.9 . .
C17 C14 C12 110.6(3) . .
C17 C14 H14A 109.5 . .
C17 C14 H14B 109.5 . .
C12 C14 H14A 109.5 . .
C12 C14 H14B 109.5 . .
H14A C14 H14B 108.1 . .
C36 C38 H38A 109.7 . .
C36 C38 H38B 109.7 . .
C42 C38 C36 109.6(3) . .
C42 C38 H38A 109.7 . .
C42 C38 H38B 109.7 . .
H38A C38 H38B 108.2 . .
C40 C39 C36 111.2(3) . .
C40 C39 H39A 109.4 . .
C40 C39 H39B 109.4 . .
C36 C39 H39A 109.4 . .
C36 C39 H39B 109.4 . .
H39A C39 H39B 108.0 . .
C27 C26 P2 108.7(3) . .
C27 C26 C29 108.0(4) . .
C27 C26 C28 108.6(4) . .
C29 C26 P2 111.8(4) . .
C29 C26 C28 108.5(4) . .
C28 C26 P2 111.1(3) . .
C50 C49 H49 120.7 . .
C48 C49 C50 118.7(5) . .
C48 C49 H49 120.7 . .
C35 C31 H31 109.5 . .
C27 C31 H31 109.5 . .
C27 C31 C35 107.4(4) . .
C34 C31 H31 109.5 . .
C34 C31 C35 110.9(5) . .
C34 C31 C27 110.0(5) . .
C55 C54 H54 120.0 . .
C55 C54 C53 120.1(4) . .
C53 C54 H54 120.0 . .
C32 C35 C31 108.8(5) . .
C32 C35 H35A 109.9 . .
C32 C35 H35B 109.9 . .
C31 C35 H35A 109.9 . .
C31 C35 H35B 109.9 . .
H35A C35 H35B 108.3 . .
C26 C27 C31 111.2(4) . .
C26 C27 H27A 109.4 . .
C26 C27 H27B 109.4 . .
C31 C27 H27A 109.4 . .
C31 C27 H27B 109.4 . .
H27A C27 H27B 108.0 . .
C51 C52 H52 120.3 . .
C51 C52 C53 119.4(4) . .
C53 C52 H52 120.3 . .
N2 C46 H46 120.4 . .
C47 C46 N2 119.2(4) . .
C47 C46 H46 120.4 . .
C46 C47 H47 119.9 . .
C48 C47 C46 120.1(5) . .
C48 C47 H47 119.9 . .
C26 C29 H29A 109.8 . .
C26 C29 H29B 109.8 . .
C26 C29 C30 109.5(5) . .
H29A C29 H29B 108.2 . .
C30 C29 H29A 109.8 . .
C30 C29 H29B 109.8 . .
C32 C28 C26 109.8(4) . .
C32 C28 H28A 109.7 . .
C32 C28 H28B 109.7 . .
C26 C28 H28A 109.7 . .
C26 C28 H28B 109.7 . .
H28A C28 H28B 108.2 . .
C33 C30 C29 109.6(5) . .
C33 C30 H30 109.0 . .
C29 C30 H30 109.0 . .
C34 C30 C33 110.4(7) . .
C34 C30 C29 109.8(5) . .
C34 C30 H30 109.0 . .
C54 C53 H53 120.9 . .
C52 C53 C54 118.2(4) . .
C52 C53 H53 120.9 . .
C31 C34 H34A 110.0 . .
C31 C34 H34B 110.0 . .
C30 C34 C31 108.6(5) . .
C30 C34 H34A 110.0 . .
C30 C34 H34B 110.0 . .
H34A C34 H34B 108.3 . .
C49 C48 H48 120.9 . .
C47 C48 C49 118.3(5) . .
C47 C48 H48 120.9 . .
Cl5 C56 Cl5 110.9(2) 2_655 .
Cl5 C56 Cl5 110.9(2) 3_665 2_655
Cl5 C56 Cl5 110.9(2) 3_665 .
Cl5 C56 H56 108.0 3_665 .
Cl5 C56 H56 108.0 2_655 .
Cl5 C56 H56 108.0 . .
Cl7 C57 H57 107.8 . .
Cl6 C57 Cl7 90.7(4) . .
Cl6 C57 H57 107.8 . .
Cl6 C57 H57A 110.3 . .
Cl6 C57 Cl8A 92.4(5) . .
Cl8 C57 Cl7 114.1(8) . .
Cl8 C57 Cl6 126.8(6) . .
Cl8 C57 H57 107.8 . .
Cl8A C57 H57A 110.3 . .
Cl7A C57 Cl6 122.8(5) . .
Cl7A C57 H57A 110.3 . .
Cl7A C57 Cl8A 108.9(5) . .
C41 C44 C40 108.8(3) . .
C41 C44 H44A 109.9 . .
C41 C44 H44B 109.9 . .
C40 C44 H44A 109.9 . .
C40 C44 H44B 109.9 . .
H44A C44 H44B 108.3 . .

loop_
_geom_bond_atom_site_label_1
_geom_bond_atom_site_label_2
_geom_bond_distance
_geom_bond_site_symmetry_2
Pt1 Cl2 2.3131(9) .
Pt1 N3 2.062(3) .
Pt1 N2 2.075(3) .
Pt1 C1 1.923(4) .
Ru1 Cl1 2.3636(8) .
Ru1 P1 2.4502(9) .
Ru1 P2 2.4696(10) .
Ru1 N1 2.095(3) .
Ru1 C1 1.687(4) .
P1 C2 1.872(3) .
P1 C22 1.843(3) .
P1 C12 1.876(3) .
P2 C36 1.890(4) .
P2 C25 1.839(4) .
P2 C26 1.876(4) .
N3 C55 1.355(5) .
N3 C51 1.350(5) .
N2 C50 1.238(6) .
N2 C46 1.416(5) .
N1 H1 1.0000 .
N1 C24 1.484(4) .
N1 C23 1.493(4) .
C2 C5 1.543(5) .
C2 C3 1.538(5) .
C2 C4 1.549(5) .
C13 H13A 0.9900 .
C13 H13B 0.9900 .
C13 C12 1.552(5) .
C13 C18 1.540(5) .
C43 H43A 0.9900 .
C43 H43B 0.9900 .
C43 C40 1.537(5) .
C43 C42 1.526(6) .
C22 H22A 0.9900 .
C22 H22B 0.9900 .
C22 C23 1.520(5) .
C11 H11A 0.9900 .
C11 H11B 0.9900 .
C11 C7 1.527(6) .
C11 C8 1.535(5) .
C5 H5A 0.9900 .
C5 H5B 0.9900 .
C5 C8 1.534(5) .
C41 H41 1.0000 .
C41 C45 1.522(5) .
C41 C37 1.527(6) .
C41 C44 1.530(6) .
C15 H15A 0.9900 .
C15 H15B 0.9900 .
C15 C16 1.529(5) .
C15 C12 1.542(5) .
C16 H16 1.0000 .
C16 C19 1.524(6) .
C16 C20 1.529(5) .
C19 H19A 0.9900 .
C19 H19B 0.9900 .
C19 C18 1.534(6) .
C3 H3A 0.9900 .
C3 H3B 0.9900 .
C3 C6 1.531(5) .
C4 H4A 0.9900 .
C4 H4B 0.9900 .
C4 C7 1.541(5) .
C24 H24A 0.9900 .
C24 H24B 0.9900 .
C24 C25 1.526(5) .
C23 H23A 0.9900 .
C23 H23B 0.9900 .
C20 H20A 0.9900 .
C20 H20B 0.9900 .
C20 C17 1.528(5) .
C7 H7 1.0000 .
C7 C10 1.527(6) .
C17 H17 1.0000 .
C17 C21 1.530(5) .
C17 C14 1.540(5) .
C6 H6 1.0000 .
C6 C9 1.524(5) .
C6 C10 1.532(5) .
C8 H8 1.0000 .
C8 C9 1.534(5) .
C21 H21A 0.9900 .
C21 H21B 0.9900 .
C21 C18 1.534(5) .
C45 H45A 0.9900 .
C45 H45B 0.9900 .
C45 C42 1.530(5) .
C12 C14 1.546(4) .
C9 H9A 0.9900 .
C9 H9B 0.9900 .
C10 H10A 0.9900 .
C10 H10B 0.9900 .
C40 H40 1.0000 .
C40 C39 1.530(6) .
C40 C44 1.537(5) .
C32 H32 1.0000 .
C32 C33 1.506(9) .
C32 C35 1.506(9) .
C32 C28 1.548(7) .
C33 H33A 0.9900 .
C33 H33B 0.9900 .
C33 C30 1.516(9) .
C36 C37 1.547(5) .
C36 C38 1.544(5) .
C36 C39 1.539(6) .
C18 H18 1.0000 .
C37 H37A 0.9900 .
C37 H37B 0.9900 .
C55 H55 0.9500 .
C55 C54 1.374(6) .
C42 H42 1.0000 .
C42 C38 1.539(5) .
C25 H25A 0.9900 .
C25 H25B 0.9900 .
C51 H51 0.9500 .
C51 C52 1.376(6) .
C50 H50 0.9500 .
C50 C49 1.398(7) .
C14 H14A 0.9900 .
C14 H14B 0.9900 .
C38 H38A 0.9900 .
C38 H38B 0.9900 .
C39 H39A 0.9900 .
C39 H39B 0.9900 .
C26 C27 1.525(7) .
C26 C29 1.536(6) .
C26 C28 1.551(6) .
C49 H49 0.9500 .
C49 C48 1.379(9) .
C31 H31 1.0000 .
C31 C35 1.558(8) .
C31 C27 1.544(7) .
C31 C34 1.510(9) .
C54 H54 0.9500 .
C54 C53 1.379(6) .
C35 H35A 0.9900 .
C35 H35B 0.9900 .
C27 H27A 0.9900 .
C27 H27B 0.9900 .
C52 H52 0.9500 .
C52 C53 1.377(6) .
C46 H46 0.9500 .
C46 C47 1.387(6) .
C47 H47 0.9500 .
C47 C48 1.370(8) .
C29 H29A 0.9900 .
C29 H29B 0.9900 .
C29 C30 1.542(8) .
C28 H28A 0.9900 .
C28 H28B 0.9900 .
C30 H30 1.0000 .
C30 C34 1.506(9) .
C53 H53 0.9500 .
C34 H34A 0.9900 .
C34 H34B 0.9900 .
C48 H48 0.9500 .
Cl5 C56 1.757(3) .
C56 Cl5 1.757(3) 3_665
C56 Cl5 1.757(3) 2_655
C56 H56 1.0000 .
Cl7 C57 1.888(10) .
Cl6 C57 1.687(7) .
Cl8 C57 1.551(8) .
C57 H57 1.0000 .
C57 H57A 1.0000 .
C57 Cl8A 1.880(8) .
C57 Cl7A 1.654(8) .
C44 H44A 0.9900 .
C44 H44B 0.9900 .

loop_
_geom_torsion_atom_site_label_1
_geom_torsion_atom_site_label_2
_geom_torsion_atom_site_label_3
_geom_torsion_atom_site_label_4
_geom_torsion
Pt1 N3 C55 C54 179.4(3)
Pt1 N3 C51 C52 -179.9(4)
Pt1 N2 C50 C49 -169.5(5)
Pt1 N2 C46 C47 170.5(4)
Ru1 P1 C2 C5 -50.5(3)
Ru1 P1 C2 C3 68.0(2)
Ru1 P1 C2 C4 -172.7(2)
Ru1 P1 C22 C23 -20.1(3)
Ru1 P1 C12 C13 -150.7(2)
Ru1 P1 C12 C15 84.8(2)
Ru1 P1 C12 C14 -32.4(2)
Ru1 P2 C36 C37 -87.3(3)
Ru1 P2 C36 C38 149.1(2)
Ru1 P2 C36 C39 30.2(3)
Ru1 P2 C25 C24 25.6(3)
Ru1 P2 C26 C27 -58.1(4)
Ru1 P2 C26 C29 61.1(3)
Ru1 P2 C26 C28 -177.5(3)
Ru1 N1 C24 C25 56.5(3)
Ru1 N1 C23 C22 -58.3(3)
P1 C2 C5 C8 178.4(2)
P1 C2 C3 C6 -178.0(2)
P1 C2 C4 C7 -179.3(3)
P1 C22 C23 N1 48.9(3)
P1 C12 C14 C17 177.9(2)
P2 C36 C37 C41 173.3(3)
P2 C36 C38 C42 -176.7(2)
P2 C36 C39 C40 -178.4(2)
P2 C26 C27 C31 179.1(4)
P2 C26 C29 C30 -178.4(3)
P2 C26 C28 C32 176.2(4)
N3 C55 C54 C53 1.3(6)
N3 C51 C52 C53 -0.3(7)
N2 C50 C49 C48 5.5(11)
N2 C46 C47 C48 -4.2(8)
N1 C24 C25 P2 -52.4(4)
C2 P1 C22 C23 105.1(3)
C2 P1 C12 C13 72.3(3)
C2 P1 C12 C15 -52.3(3)
C2 P1 C12 C14 -169.5(2)
C2 C5 C8 C11 59.4(4)
C2 C5 C8 C9 -60.8(4)
C2 C3 C6 C9 59.1(4)
C2 C3 C6 C10 -60.8(4)
C2 C4 C7 C11 -60.4(4)
C2 C4 C7 C10 60.6(4)
C13 C12 C14 C17 -59.2(4)
C43 C40 C39 C36 -59.2(4)
C43 C40 C44 C41 60.1(5)
C43 C42 C38 C36 61.6(4)
C22 P1 C2 C5 -162.8(2)
C22 P1 C2 C3 -44.2(3)
C22 P1 C2 C4 75.1(3)
C22 P1 C12 C13 -44.3(3)
C22 P1 C12 C15 -168.9(2)
C22 P1 C12 C14 74.0(2)
C11 C7 C10 C6 59.9(4)
C11 C8 C9 C6 -60.0(4)
C5 C2 C3 C6 -58.6(4)
C5 C2 C4 C7 58.3(4)
C5 C8 C9 C6 60.1(4)
C41 C45 C42 C43 -61.4(4)
C41 C45 C42 C38 59.4(4)
C15 C16 C19 C18 60.5(4)
C15 C16 C20 C17 -61.3(4)
C15 C12 C14 C17 59.1(4)
C16 C15 C12 P1 -174.5(2)
C16 C15 C12 C13 58.2(4)
C16 C15 C12 C14 -58.6(4)
C16 C19 C18 C13 -59.8(4)
C16 C19 C18 C21 60.5(4)
C16 C20 C17 C21 -59.8(4)
C16 C20 C17 C14 60.6(4)
C19 C16 C20 C17 59.6(4)
C3 C2 C5 C8 59.7(4)
C3 C2 C4 C7 -59.6(4)
C3 C6 C9 C8 -59.4(4)
C3 C6 C10 C7 60.1(4)
C4 C2 C5 C8 -57.8(4)
C4 C2 C3 C6 59.9(4)
C4 C7 C10 C6 -60.2(4)
C24 N1 C23 C22 170.1(3)
C23 N1 C24 C25 -172.2(3)
C20 C16 C19 C18 -60.4(4)
C20 C17 C21 C18 59.5(4)
C20 C17 C14 C12 -60.5(4)
C7 C11 C8 C5 -61.4(4)
C7 C11 C8 C9 58.4(4)
C17 C21 C18 C13 61.4(4)
C17 C21 C18 C19 -59.3(4)
C8 C11 C7 C4 61.6(4)
C8 C11 C7 C10 -58.8(4)
C21 C17 C14 C12 60.5(4)
C45 C41 C37 C36 61.1(4)
C45 C41 C44 C40 -60.3(4)
C45 C42 C38 C36 -58.8(4)
C12 P1 C2 C5 83.3(3)
C12 P1 C2 C3 -158.1(2)
C12 P1 C2 C4 -38.8(3)
C12 P1 C22 C23 -136.5(2)
C12 C13 C18 C19 58.3(4)
C12 C13 C18 C21 -62.1(4)
C12 C15 C16 C19 -60.0(4)
C12 C15 C16 C20 60.6(4)
C9 C6 C10 C7 -60.4(4)
C10 C6 C9 C8 60.7(4)
C40 C43 C42 C45 60.5(4)
C40 C43 C42 C38 -60.7(4)
C32 C33 C30 C29 61.4(8)
C32 C33 C30 C34 -59.7(7)
C33 C32 C35 C31 -57.7(6)
C33 C32 C28 C26 61.4(6)
C33 C30 C34 C31 59.0(6)
C36 P2 C25 C24 140.7(3)
C36 P2 C26 C27 165.9(3)
C36 P2 C26 C29 -74.9(3)
C36 P2 C26 C28 46.5(4)
C18 C13 C12 P1 177.5(2)
C18 C13 C12 C15 -57.4(4)
C18 C13 C12 C14 60.0(4)
C37 C41 C45 C42 -60.2(4)
C37 C41 C44 C40 60.3(4)
C37 C36 C38 C42 58.3(4)
C37 C36 C39 C40 -59.0(4)
C55 N3 C51 C52 0.8(6)
C55 C54 C53 C52 -0.8(7)
C42 C43 C40 C39 59.1(4)
C42 C43 C40 C44 -60.4(5)
C25 P2 C36 C37 167.3(3)
C25 P2 C36 C38 43.7(3)
C25 P2 C36 C39 -75.3(3)
C25 P2 C26 C27 51.9(3)
C25 P2 C26 C29 171.1(3)
C25 P2 C26 C28 -67.5(4)
C51 N3 C55 C54 -1.2(5)
C51 C52 C53 C54 0.3(7)
C50 N2 C46 C47 8.4(7)
C50 C49 C48 C47 -0.9(11)
C14 C17 C21 C18 -60.3(4)
C38 C36 C37 C41 -59.9(4)
C38 C36 C39 C40 58.6(4)
C39 C40 C44 C41 -60.0(4)
C39 C36 C37 C41 57.3(4)
C39 C36 C38 C42 -59.1(4)
C26 P2 C36 C37 53.2(3)
C26 P2 C36 C38 -70.4(3)
C26 P2 C36 C39 170.7(2)
C26 P2 C25 C24 -100.3(3)
C26 C29 C30 C33 -59.1(6)
C26 C29 C30 C34 62.3(6)
C35 C32 C33 C30 59.1(7)
C35 C32 C28 C26 -59.0(7)
C35 C31 C27 C26 62.0(6)
C35 C31 C34 C30 -59.0(7)
C27 C26 C29 C30 -58.9(5)
C27 C26 C28 C32 56.7(6)
C27 C31 C35 C32 -61.3(6)
C27 C31 C34 C30 59.6(6)
C46 N2 C50 C49 -9.1(9)
C46 C47 C48 C49 0.7(11)
C29 C26 C27 C31 57.6(6)
C29 C26 C28 C32 -60.5(6)
C29 C30 C34 C31 -61.9(7)
C28 C32 C33 C30 -61.8(7)
C28 C32 C35 C31 61.2(6)
C28 C26 C27 C31 -59.9(5)
C28 C26 C29 C30 58.7(5)
C34 C31 C35 C32 58.8(6)
C34 C31 C27 C26 -58.8(6)
C44 C41 C45 C42 61.2(4)
C44 C41 C37 C36 -59.4(4)
C44 C40 C39 C36 60.9(4)

loop_
_smtbx_masks_void_nr
_smtbx_masks_void_average_x
_smtbx_masks_void_average_y
_smtbx_masks_void_average_z
_smtbx_masks_void_volume
_smtbx_masks_void_count_electrons
1 0.000 0.000 -0.546 1323.0 99.8
2 0.180 0.473 0.560 7.4 0.0
3 0.333 0.667 0.971 54.5 4.3
4 0.293 0.820 0.560 7.4 0.0
5 0.473 0.293 0.440 7.4 0.0
6 0.527 0.707 0.560 7.4 0.0
7 0.667 0.333 0.029 54.5 4.7
8 0.707 0.180 0.440 7.4 0.0
9 0.820 0.527 0.440 7.4 0.0
